data_2230543
loop_
_publ_author_name
'Peulecke, Normen'
'Aluri, Bhaskar R.'
'M\"uller, Bernd H.'
'Spannenberg, Anke'
'Rosenthal, Uwe'

_publ_section_title
;
 <i>N</i>,<i>P</i>,<i>P</i>-Triisopropylphosphinic amide
;
_journal_coeditor_code YK2008
_journal_issue 6
_journal_name_full 'Acta Crystallographica Section E'
_journal_page_first o1474
_journal_paper_doi 10.1107/S1600536811018551
_journal_volume 67
_journal_year 2011
_chemical_formula_iupac 'C9 H22 N O P'
_chemical_formula_moiety 'C9 H22 N O P'
_chemical_formula_sum 'C9 H22 N O P'
_chemical_formula_weight 191.25
_chemical_name_systematic
;
<i>N</i>,<i>P</i>,<i>P</i>-Triisopropylphosphinic amide
;
_space_group_IT_number 14
_symmetry_cell_setting monoclinic
_symmetry_space_group_name_Hall '-P 2ybc'
_symmetry_space_group_name_H-M 'P 1 21/c 1'
_atom_sites_solution_hydrogens geom
_atom_sites_solution_primary direct
_atom_sites_solution_secondary difmap
_audit_creation_method SHELXL-97
_cell_angle_alpha 90.00
_cell_angle_beta 107.36(3)
_cell_angle_gamma 90.00
_cell_formula_units_Z 4
_cell_length_a 15.030(3)
_cell_length_b 8.4813(17)
_cell_length_c 10.071(2)
_cell_measurement_reflns_used 5563
_cell_measurement_temperature 195(2)
_cell_measurement_theta_max 29.19
_cell_measurement_theta_min 2.07
_cell_volume 1225.3(5)
_computing_cell_refinement 'X-AREA (Stoe & Cie, 2005)'
_computing_data_collection 'X-AREA (Stoe & Cie, 2005)'
_computing_data_reduction 'X-AREA (Stoe & Cie, 2005)'
_computing_molecular_graphics 'XP in SHELXTL (Sheldrick, 2008)'
_computing_publication_material 'SHELXL97 (Sheldrick, 2008)'
_computing_structure_refinement 'SHELXL97 (Sheldrick, 2008)'
_computing_structure_solution 'SHELXS97 (Sheldrick, 2008)'
_diffrn_ambient_temperature 195(2)
_diffrn_measured_fraction_theta_full 1.000
_diffrn_measured_fraction_theta_max 1.000
_diffrn_measurement_device_type 'Stoe IPDS II'
_diffrn_measurement_method \w
_diffrn_radiation_monochromator graphite
_diffrn_radiation_source 'fine-focus sealed tube'
_diffrn_radiation_type MoK\a
_diffrn_radiation_wavelength 0.71073
_diffrn_reflns_av_R_equivalents 0.0350
_diffrn_reflns_av_sigmaI/netI 0.0370
_diffrn_reflns_limit_h_max 19
_diffrn_reflns_limit_h_min -19
_diffrn_reflns_limit_k_max 11
_diffrn_reflns_limit_k_min -11
_diffrn_reflns_limit_l_max 13
_diffrn_reflns_limit_l_min -13
_diffrn_reflns_number 19581
_diffrn_reflns_theta_full 27.50
_diffrn_reflns_theta_max 27.50
_diffrn_reflns_theta_min 2.79
_exptl_absorpt_coefficient_mu 0.189
_exptl_absorpt_correction_type none
_exptl_crystal_colour colourless
_exptl_crystal_density_diffrn 1.037
_exptl_crystal_density_method 'not measured'
_exptl_crystal_description prism
_exptl_crystal_F_000 424
_exptl_crystal_size_max 0.42
_exptl_crystal_size_mid 0.26
_exptl_crystal_size_min 0.20
_refine_diff_density_max 0.390
_refine_diff_density_min -0.158
_refine_ls_extinction_method none
_refine_ls_goodness_of_fit_ref 0.894
_refine_ls_hydrogen_treatment constr
_refine_ls_matrix_type full
_refine_ls_number_parameters 115
_refine_ls_number_reflns 2807
_refine_ls_number_restraints 0
_refine_ls_restrained_S_all 0.894
_refine_ls_R_factor_all 0.0594
_refine_ls_R_factor_gt 0.0390
_refine_ls_shift/su_max 0.001
_refine_ls_shift/su_mean 0.000
_refine_ls_structure_factor_coef Fsqd
_refine_ls_weighting_details 'calc w=1/[\s^2^(Fo^2^)+(0.0547P)^2^+0.0000P] where P=(Fo^2^+2Fc^2^)/3'
_refine_ls_weighting_scheme calc
_refine_ls_wR_factor_gt 0.0868
_refine_ls_wR_factor_ref 0.0909
_reflns_number_gt 2012
_reflns_number_total 2807
_reflns_threshold_expression I>2\s(I)
_cod_data_source_file yk2008.cif
_cod_data_source_block I
_cod_original_cell_volume 1225.3(4)
_cod_original_sg_symbol_H-M 'P 21/c'
_cod_database_code 2230543
_cod_database_fobs_code 2230543

loop_
_symmetry_equiv_pos_as_xyz
'x, y, z'
'-x, y+1/2, -z+1/2'
'-x, -y, -z'
'x, -y-1/2, z-1/2'

loop_
_atom_site_type_symbol
_atom_site_label
_atom_site_fract_x
_atom_site_fract_y
_atom_site_fract_z
_atom_site_U_iso_or_equiv
_atom_site_adp_type
_atom_site_calc_flag
_atom_site_refinement_flags
_atom_site_occupancy
_atom_site_symmetry_multiplicity
_atom_site_disorder_assembly
_atom_site_disorder_group
C C1 0.70679(12) 0.5276(2) 0.6731(2) 0.0525(4) Uani d . 1 1 . .
H H1B 0.6513 0.5582 0.5941 0.063 Uiso calc R 1 1 . .
C C2 0.68976(19) 0.5848(2) 0.8073(3) 0.0830(7) Uani d . 1 1 . .
H H2A 0.7434 0.5574 0.8868 0.125 Uiso calc R 1 1 . .
H H2B 0.6336 0.5342 0.8178 0.125 Uiso calc R 1 1 . .
H H2C 0.6813 0.6995 0.8034 0.125 Uiso calc R 1 1 . .
C C3 0.79173(16) 0.6067(3) 0.6497(3) 0.0802(7) Uani d . 1 1 . .
H H3A 0.7812 0.7207 0.6396 0.120 Uiso calc R 1 1 . .
H H3B 0.8021 0.5645 0.5650 0.120 Uiso calc R 1 1 . .
H H3C 0.8466 0.5858 0.7294 0.120 Uiso calc R 1 1 . .
C C4 0.61524(11) 0.22776(19) 0.69367(17) 0.0418(4) Uani d . 1 1 . .
H H4 0.6119 0.2607 0.7874 0.050 Uiso calc R 1 1 . .
C C5 0.52745(12) 0.2872(3) 0.5848(2) 0.0653(6) Uani d . 1 1 . .
H H5A 0.5320 0.2652 0.4915 0.098 Uiso calc R 1 1 . .
H H5B 0.5213 0.4010 0.5960 0.098 Uiso calc R 1 1 . .
H H5C 0.4727 0.2333 0.5971 0.098 Uiso calc R 1 1 . .
C C6 0.62213(15) 0.0496(2) 0.6924(2) 0.0692(6) Uani d . 1 1 . .
H H6A 0.5651 0.0034 0.7039 0.104 Uiso calc R 1 1 . .
H H6B 0.6759 0.0151 0.7689 0.104 Uiso calc R 1 1 . .
H H6C 0.6298 0.0150 0.6037 0.104 Uiso calc R 1 1 . .
C C7 0.89734(10) 0.2189(2) 0.79953(16) 0.0427(4) Uani d . 1 1 . .
H H7 0.9106 0.2800 0.7226 0.051 Uiso calc R 1 1 . .
C C8 0.96785(13) 0.2667(3) 0.9330(2) 0.0733(6) Uani d . 1 1 . .
H H8A 0.9625 0.3801 0.9478 0.110 Uiso calc R 1 1 . .
H H8B 1.0306 0.2429 0.9282 0.110 Uiso calc R 1 1 . .
H H8C 0.9566 0.2083 1.0104 0.110 Uiso calc R 1 1 . .
C C9 0.90379(17) 0.0463(3) 0.7687(3) 0.0834(7) Uani d . 1 1 . .
H H9A 0.8915 -0.0166 0.8429 0.125 Uiso calc R 1 1 . .
H H9B 0.9664 0.0226 0.7633 0.125 Uiso calc R 1 1 . .
H H9C 0.8576 0.0206 0.6797 0.125 Uiso calc R 1 1 . .
N N1 0.80376(9) 0.26201(16) 0.80317(13) 0.0398(3) Uani d . 1 1 . .
H H1A 0.7925 0.2590 0.8840 0.048 Uiso calc R 1 1 . .
O O1 0.73426(8) 0.26804(15) 0.53446(11) 0.0531(3) Uani d . 1 1 . .
P P1 0.71920(3) 0.31507(5) 0.66763(4) 0.03470(12) Uani d . 1 1 . .

loop_
_atom_site_aniso_label
_atom_site_aniso_U_11
_atom_site_aniso_U_22
_atom_site_aniso_U_33
_atom_site_aniso_U_12
_atom_site_aniso_U_13
_atom_site_aniso_U_23
C1 0.0490(10) 0.0468(9) 0.0619(11) 0.0063(8) 0.0167(9) 0.0155(9)
C2 0.1089(19) 0.0465(12) 0.1096(19) 0.0121(12) 0.0570(16) -0.0108(12)
C3 0.0785(15) 0.0565(13) 0.112(2) -0.0137(11) 0.0373(14) 0.0151(12)
C4 0.0398(8) 0.0532(10) 0.0348(8) -0.0039(7) 0.0148(7) 0.0047(7)
C5 0.0366(9) 0.0924(16) 0.0629(12) -0.0074(9) 0.0087(8) 0.0160(11)
C6 0.0697(13) 0.0576(12) 0.0814(15) -0.0150(10) 0.0243(12) 0.0030(10)
C7 0.0377(8) 0.0581(11) 0.0365(8) 0.0107(7) 0.0174(7) 0.0075(7)
C8 0.0426(10) 0.1149(19) 0.0573(12) 0.0060(11) 0.0072(9) -0.0030(12)
C9 0.0787(15) 0.0704(15) 0.1029(19) 0.0283(12) 0.0297(14) -0.0056(13)
N1 0.0383(7) 0.0593(8) 0.0250(6) 0.0094(6) 0.0143(5) 0.0085(6)
O1 0.0553(7) 0.0817(9) 0.0270(6) 0.0022(6) 0.0193(5) 0.0009(5)
P1 0.03607(19) 0.0451(2) 0.02528(19) 0.00340(18) 0.01274(14) 0.00474(18)

loop_
_atom_type_symbol
_atom_type_description
_atom_type_scat_dispersion_real
_atom_type_scat_dispersion_imag
_atom_type_scat_source
C C 0.0033 0.0016 'International Tables Vol C Tables 4.2.6.8 and 6.1.1.4'
H H 0.0000 0.0000 'International Tables Vol C Tables 4.2.6.8 and 6.1.1.4'
N N 0.0061 0.0033 'International Tables Vol C Tables 4.2.6.8 and 6.1.1.4'
P P 0.1023 0.0942 'International Tables Vol C Tables 4.2.6.8 and 6.1.1.4'
O O 0.0106 0.0060 'International Tables Vol C Tables 4.2.6.8 and 6.1.1.4'

loop_
_geom_angle_atom_site_label_1
_geom_angle_atom_site_label_2
_geom_angle_atom_site_label_3
_geom_angle_site_symmetry_1
_geom_angle_site_symmetry_3
_geom_angle
_geom_angle_publ_flag
C3 C1 C2 . . 111.54(18) ?
C3 C1 P1 . . 109.54(13) ?
C2 C1 P1 . . 112.84(13) ?
C3 C1 H1B . . 107.6 ?
C2 C1 H1B . . 107.6 ?
P1 C1 H1B . . 107.6 ?
C1 C2 H2A . . 109.5 ?
C1 C2 H2B . . 109.5 ?
H2A C2 H2B . . 109.5 ?
C1 C2 H2C . . 109.5 ?
H2A C2 H2C . . 109.5 ?
H2B C2 H2C . . 109.5 ?
C1 C3 H3A . . 109.5 ?
C1 C3 H3B . . 109.5 ?
H3A C3 H3B . . 109.5 ?
C1 C3 H3C . . 109.5 ?
H3A C3 H3C . . 109.5 ?
H3B C3 H3C . . 109.5 ?
C6 C4 C5 . . 111.69(16) ?
C6 C4 P1 . . 109.96(12) ?
C5 C4 P1 . . 110.96(11) ?
C6 C4 H4 . . 108.0 ?
C5 C4 H4 . . 108.0 ?
P1 C4 H4 . . 108.0 ?
C4 C5 H5A . . 109.5 ?
C4 C5 H5B . . 109.5 ?
H5A C5 H5B . . 109.5 ?
C4 C5 H5C . . 109.5 ?
H5A C5 H5C . . 109.5 ?
H5B C5 H5C . . 109.5 ?
C4 C6 H6A . . 109.5 ?
C4 C6 H6B . . 109.5 ?
H6A C6 H6B . . 109.5 ?
C4 C6 H6C . . 109.5 ?
H6A C6 H6C . . 109.5 ?
H6B C6 H6C . . 109.5 ?
N1 C7 C8 . . 109.72(14) ?
N1 C7 C9 . . 111.68(15) ?
C8 C7 C9 . . 112.11(17) ?
N1 C7 H7 . . 107.7 ?
C8 C7 H7 . . 107.7 ?
C9 C7 H7 . . 107.7 ?
C7 C8 H8A . . 109.5 ?
C7 C8 H8B . . 109.5 ?
H8A C8 H8B . . 109.5 ?
C7 C8 H8C . . 109.5 ?
H8A C8 H8C . . 109.5 ?
H8B C8 H8C . . 109.5 ?
C7 C9 H9A . . 109.5 ?
C7 C9 H9B . . 109.5 ?
H9A C9 H9B . . 109.5 ?
C7 C9 H9C . . 109.5 ?
H9A C9 H9C . . 109.5 ?
H9B C9 H9C . . 109.5 ?
C7 N1 P1 . . 124.33(10) ?
C7 N1 H1A . . 117.8 ?
P1 N1 H1A . . 117.8 ?
O1 P1 N1 . . 113.17(7) ?
O1 P1 C1 . . 109.89(8) ?
N1 P1 C1 . . 108.11(8) ?
O1 P1 C4 . . 113.05(8) ?
N1 P1 C4 . . 104.85(7) ?
C1 P1 C4 . . 107.44(8) ?

loop_
_geom_bond_atom_site_label_1
_geom_bond_atom_site_label_2
_geom_bond_site_symmetry_2
_geom_bond_distance
_geom_bond_publ_flag
C1 C3 . 1.521(3) ?
C1 C2 . 1.528(3) ?
C1 P1 . 1.8150(18) ?
C1 H1B . 1.0000 ?
C2 H2A . 0.9800 ?
C2 H2B . 0.9800 ?
C2 H2C . 0.9800 ?
C3 H3A . 0.9800 ?
C3 H3B . 0.9800 ?
C3 H3C . 0.9800 ?
C4 C6 . 1.515(3) ?
C4 C5 . 1.527(2) ?
C4 P1 . 1.8175(16) ?
C4 H4 . 1.0000 ?
C5 H5A . 0.9800 ?
C5 H5B . 0.9800 ?
C5 H5C . 0.9800 ?
C6 H6A . 0.9800 ?
C6 H6B . 0.9800 ?
C6 H6C . 0.9800 ?
C7 N1 . 1.4644(19) ?
C7 C8 . 1.498(3) ?
C7 C9 . 1.505(3) ?
C7 H7 . 1.0000 ?
C8 H8A . 0.9800 ?
C8 H8B . 0.9800 ?
C8 H8C . 0.9800 ?
C9 H9A . 0.9800 ?
C9 H9B . 0.9800 ?
C9 H9C . 0.9800 ?
N1 P1 . 1.6265(14) ?
N1 H1A . 0.8800 ?
O1 P1 . 1.4799(11) ?

loop_
_geom_hbond_atom_site_label_D
_geom_hbond_atom_site_label_H
_geom_hbond_atom_site_label_A
_geom_hbond_site_symmetry_A
_geom_hbond_distance_DH
_geom_hbond_distance_HA
_geom_hbond_distance_DA
_geom_hbond_angle_DHA
N1 H1A O1 4_566 0.88 1.98 2.8344(17) 165

loop_
_cod_related_entry_id
_cod_related_entry_database
_cod_related_entry_code
1 ChemSpider 12520813
